data_1540158
loop_
_publ_author_name
'Ivanov, S.A.'
'Zavodnik, V.E.'

_publ_section_title
;
 Crystal structire of Pb5 Ge V2 O12
;
_journal_name_full Kristallografiya
_journal_page_first 824
_journal_page_last 828
_journal_volume 34
_journal_year 1989
_chemical_formula_sum 'Ge O12 Pb5 V2'
_chemical_name_systematic 'Pb5 (Ge V2 O12)'
_space_group_IT_number 176
_symmetry_space_group_name_Hall '-P 6c'
_symmetry_space_group_name_H-M 'P 63/m'
_cell_angle_alpha 90
_cell_angle_beta 90
_cell_angle_gamma 120
_cell_formula_units_Z 2
_cell_length_a 10.097
_cell_length_b 10.097
_cell_length_c 7.396
_cell_volume 652.999
_citation_journal_id_ASTM KRISAJ
_cod_data_source_file Ivanov_KRISAJ_1989_958.cif
_cod_data_source_block Ge1O12Pb5V2
_cod_original_cell_volume 652.9986
_cod_original_formula_sum 'Ge1 O12 Pb5 V2'
_cod_database_code 1540158

loop_
_symmetry_equiv_pos_as_xyz
x,y,z
x-y,x,z+1/2
-y,x-y,z
-x,-y,z+1/2
-x+y,-x,z
y,-x+y,z+1/2
-x,-y,-z
-x+y,-x,-z-1/2
y,-x+y,-z
x,y,-z-1/2
x-y,x,-z
-y,x-y,-z-1/2

loop_
_atom_site_label
_atom_site_type_symbol
_atom_site_fract_x
_atom_site_fract_y
_atom_site_fract_z
_atom_site_occupancy
_atom_site_U_iso_or_equiv
Pb1 Pb+2 0.3333 0.6667 0.0077 1 0.0
O3 O-2 0.347 0.26 0.068 1 0.0
Ge1 Ge+4 0.3969 0.3815 0.25 0.3333 0.0
O2 O-2 0.595 0.498 0.25 1 0.0
O1 O-2 0.302 0.487 0.25 1 0.0
Pb2 Pb+2 0.2516 0.0006 0.25 1 0.0
V1 V+5 0.3969 0.3815 0.25 0.6667 0.0
